data_4337796
loop_
_publ_author_name
'Collins, Lee R.'
'Lowe, John P.'
'Mahon, Mary F.'
'Poulten, Rebecca C.'
'Whittlesey, Michael K.'

_publ_section_title
;
 Copper diamidocarbene complexes: characterization of monomeric to
 tetrameric species.
;
_journal_issue 5
_journal_name_full 'Inorganic chemistry'
_journal_page_first 2699
_journal_page_last 2707
_journal_paper_doi 10.1021/ic4031014
_journal_volume 53
_journal_year 2014
_chemical_formula_sum 'C50.55 H61.1 Cl5.1 Cu F6 N4 O4 P'
_chemical_formula_weight 1178.04
_chemical_name_systematic
; 
 ? 
;
_space_group_IT_number 14
_symmetry_cell_setting monoclinic
_symmetry_space_group_name_Hall '-P 2yn'
_symmetry_space_group_name_H-M 'P 1 21/n 1'
_atom_sites_solution_hydrogens geom
_atom_sites_solution_primary direct
_atom_sites_solution_secondary difmap
_audit_creation_method SHELXL-97
_cell_angle_alpha 90.00
_cell_angle_beta 104.570(1)
_cell_angle_gamma 90.00
_cell_formula_units_Z 4
_cell_length_a 12.2430(1)
_cell_length_b 19.7610(2)
_cell_length_c 23.8460(3)
_cell_measurement_reflns_used 127743
_cell_measurement_temperature 150(2)
_cell_measurement_theta_max 27.485
_cell_measurement_theta_min 2.910
_cell_volume 5583.63(10)
_computing_cell_refinement 'HKL Scalepack (Otwinowski & Minor 1997)'
_computing_data_collection 'Collect (Bruker AXS BV 1997-2004)'
_computing_data_reduction 'Denzo & Scalepack (Otwinowski, Minor 1997)'
_computing_molecular_graphics 'ORTEX (P.McArdle 1995)'
_computing_publication_material 'SHELXL-97/2 (Sheldrick 1997)'
_computing_structure_refinement 'SHELXL-97/2 (Sheldrick 1997)'
_computing_structure_solution 'SHELXS-97 (Sheldrick 1990)'
_diffrn_ambient_temperature 150(2)
_diffrn_measured_fraction_theta_full 0.994
_diffrn_measured_fraction_theta_max 0.994
_diffrn_measurement_device_type '95mm CCD camera on \k-goniostat'
_diffrn_measurement_method CCD
_diffrn_radiation_monochromator 'horizonally mounted graphite crystal'
_diffrn_radiation_source 'fine-focus sealed tube'
_diffrn_radiation_type MoK\a
_diffrn_radiation_wavelength 0.71073
_diffrn_reflns_av_R_equivalents 0.0515
_diffrn_reflns_av_sigmaI/netI 0.0332
_diffrn_reflns_limit_h_max 15
_diffrn_reflns_limit_h_min -15
_diffrn_reflns_limit_k_max 25
_diffrn_reflns_limit_k_min -25
_diffrn_reflns_limit_l_max 30
_diffrn_reflns_limit_l_min -30
_diffrn_reflns_number 77176
_diffrn_reflns_theta_full 27.49
_diffrn_reflns_theta_max 27.49
_diffrn_reflns_theta_min 3.53
_exptl_absorpt_coefficient_mu 0.730
_exptl_absorpt_correction_T_max 0.869
_exptl_absorpt_correction_T_min 0.790
_exptl_absorpt_correction_type multi-scan
_exptl_absorpt_process_details
;
multi-scan from symmetry-related measurements 
 Sortav (Blessing 1995)
;
_exptl_crystal_colour pale-green
_exptl_crystal_density_diffrn 1.401
_exptl_crystal_density_method 'not measured'
_exptl_crystal_description block
_exptl_crystal_F_000 2436
_exptl_crystal_size_max 0.50
_exptl_crystal_size_mid 0.40
_exptl_crystal_size_min 0.30
_refine_diff_density_max 0.725
_refine_diff_density_min -0.446
_refine_diff_density_rms 0.067
_refine_ls_extinction_method none
_refine_ls_goodness_of_fit_ref 1.069
_refine_ls_hydrogen_treatment constr
_refine_ls_matrix_type full
_refine_ls_number_parameters 729
_refine_ls_number_reflns 12724
_refine_ls_number_restraints 42
_refine_ls_restrained_S_all 1.077
_refine_ls_R_factor_all 0.0599
_refine_ls_R_factor_gt 0.0446
_refine_ls_shift/su_max 0.001
_refine_ls_shift/su_mean 0.000
_refine_ls_structure_factor_coef Fsqd
_refine_ls_weighting_details 'calc w=1/[\s^2^(Fo^2^)+(0.0418P)^2^+5.8153P] where P=(Fo^2^+2Fc^2^)/3'
_refine_ls_weighting_scheme calc
_refine_ls_wR_factor_gt 0.1058
_refine_ls_wR_factor_ref 0.1133
_reflns_number_gt 10318
_reflns_number_total 12724
_reflns_threshold_expression >2sigma(I)
_cod_data_source_file ic4031014_si_002.cif
_cod_data_source_block k13mkw5
_cod_depositor_comments
;
The following automatic conversions were performed:

'_symmetry_cell_setting' value 'Monoclinic' changed to 'monoclinic'
according to
/usr/data/users/saulius/crontab/automatic-downloads/current/ACS/lib/dictionaries/cif_core.dic
dictionary named 'cif_core.dic' version 2.4.2 from 2011-04-26.

Automatic conversion script
Id: cif_fix_values 2281 2013-09-26 08:29:07Z andrius 
;
_cod_original_sg_symbol_H-M P21/n
_cod_original_formula_sum 'C50.55 H61.10 Cl5.10 Cu F6 N4 O4 P'
_cod_database_code 4337796

loop_
_symmetry_equiv_pos_as_xyz
'x, y, z'
'-x+1/2, y+1/2, -z+1/2'
'-x, -y, -z'
'x-1/2, -y-1/2, z-1/2'

loop_
_atom_site_label
_atom_site_type_symbol
_atom_site_fract_x
_atom_site_fract_y
_atom_site_fract_z
_atom_site_U_iso_or_equiv
_atom_site_adp_type
_atom_site_occupancy
_atom_site_symmetry_multiplicity
_atom_site_calc_flag
_atom_site_refinement_flags
_atom_site_disorder_assembly
_atom_site_disorder_group
Cu1 Cu 0.76731(2) 0.237927(14) 0.156692(10) 0.02102(7) Uani 1 1 d . . .
P1 P 0.41939(6) 0.39375(3) 0.28864(3) 0.03421(15) Uani 1 1 d . . .
F3 F 0.49603(14) 0.45410(8) 0.27546(8) 0.0488(4) Uani 1 1 d . . .
F1 F 0.47250(16) 0.40326(10) 0.35653(7) 0.0570(5) Uani 1 1 d . . .
N1 N 0.70792(15) 0.24873(9) 0.03202(7) 0.0229(4) Uani 1 1 d . . .
O4 O 0.59803(16) 0.15773(10) 0.32167(7) 0.0406(4) Uani 1 1 d . . .
O1 O 0.64653(15) 0.27457(10) -0.06366(7) 0.0393(4) Uani 1 1 d . . .
O2 O 1.02003(14) 0.20782(10) 0.01728(7) 0.0353(4) Uani 1 1 d . . .
O3 O 0.81104(15) 0.35477(9) 0.35343(7) 0.0351(4) Uani 1 1 d . . .
N2 N 0.89368(15) 0.21898(9) 0.07237(7) 0.0225(4) Uani 1 1 d . . .
N4 N 0.68460(15) 0.19706(9) 0.25407(7) 0.0215(4) Uani 1 1 d . . .
N3 N 0.79473(14) 0.29363(9) 0.27061(7) 0.0204(4) Uani 1 1 d . . .
F5 F 0.32364(16) 0.44728(11) 0.29050(12) 0.0786(7) Uani 1 1 d . . .
F4 F 0.51738(16) 0.34029(9) 0.28695(8) 0.0556(4) Uani 1 1 d . . .
F6 F 0.34109(17) 0.33449(10) 0.30137(8) 0.0671(6) Uani 1 1 d . . .
F2 F 0.3693(2) 0.38258(10) 0.22089(8) 0.0736(6) Uani 1 1 d . . .
C2 C 0.72060(19) 0.25164(12) -0.02570(9) 0.0273(5) Uani 1 1 d . . .
C35 C 0.6760(2) 0.40029(13) 0.19708(11) 0.0327(5) Uani 1 1 d . . .
H35A H 0.6474 0.3597 0.1745 0.049 Uiso 1 1 calc R . .
H35B H 0.6519 0.4406 0.1733 0.049 Uiso 1 1 calc R . .
H35C H 0.6460 0.4021 0.2315 0.049 Uiso 1 1 calc R . .
C29 C 0.85963(18) 0.34533(11) 0.24993(9) 0.0226(4) Uani 1 1 d . . .
C5 C 0.59675(18) 0.26540(12) 0.03963(9) 0.0249(4) Uani 1 1 d . . .
C25 C 0.74746(17) 0.24322(11) 0.23418(9) 0.0205(4) Uani 1 1 d . . .
C1 C 0.79078(17) 0.23430(11) 0.07983(9) 0.0213(4) Uani 1 1 d . . .
C17 C 1.05670(18) 0.25625(12) 0.14860(9) 0.0251(4) Uani 1 1 d . . .
C45 C 0.69523(19) 0.08575(12) 0.21045(9) 0.0259(5) Uani 1 1 d . . .
C42 C 0.4688(2) 0.09569(12) 0.15051(10) 0.0298(5) Uani 1 1 d . . .
H42 H 0.3914 0.0984 0.1305 0.036 Uiso 1 1 calc R . .
C10 C 0.51958(19) 0.21269(12) 0.03628(9) 0.0274(5) Uani 1 1 d . . .
C16 C 0.98368(17) 0.20414(12) 0.12420(9) 0.0232(4) Uani 1 1 d . . .
C41 C 0.51831(19) 0.15005(12) 0.18487(9) 0.0254(5) Uani 1 1 d . . .
C26 C 0.78173(18) 0.30289(12) 0.32808(9) 0.0241(4) Uani 1 1 d . . .
C4 C 0.92325(19) 0.21644(12) 0.01840(9) 0.0266(5) Uani 1 1 d . . .
C31 C 0.8688(2) 0.44940(12) 0.20114(11) 0.0330(5) Uani 1 1 d . . .
H31 H 0.8328 0.4853 0.1769 0.040 Uiso 1 1 calc R . .
C30 C 0.80280(19) 0.39781(11) 0.21549(10) 0.0262(5) Uani 1 1 d . . .
C43 C 0.5289(2) 0.03764(12) 0.14462(10) 0.0314(5) Uani 1 1 d . . .
C44 C 0.6424(2) 0.03341(12) 0.17428(10) 0.0302(5) Uani 1 1 d . . .
H44 H 0.6845 -0.0057 0.1698 0.036 Uiso 1 1 calc R . .
C22 C 1.0410(2) 0.32709(12) 0.12468(10) 0.0307(5) Uani 1 1 d . . .
H22A H 1.1032 0.3557 0.1458 0.046 Uiso 1 1 calc R . .
H22B H 0.9693 0.3453 0.1292 0.046 Uiso 1 1 calc R . .
H22C H 1.0402 0.3263 0.0835 0.046 Uiso 1 1 calc R . .
C28 C 0.66487(19) 0.19652(12) 0.31070(9) 0.0259(5) Uani 1 1 d . . .
C14 C 0.7973(2) 0.14653(15) -0.05509(12) 0.0443(7) Uani 1 1 d . . .
H14A H 0.8623 0.1249 -0.0647 0.066 Uiso 1 1 calc R . .
H14B H 0.7331 0.1463 -0.0893 0.066 Uiso 1 1 calc R . .
H14C H 0.7773 0.1216 -0.0236 0.066 Uiso 1 1 calc R . .
C34 C 0.97715(19) 0.34329(12) 0.27006(10) 0.0275(5) Uani 1 1 d . . .
C27 C 0.73963(18) 0.24222(12) 0.35490(9) 0.0244(4) Uani 1 1 d . . .
C38 C 0.8460(2) 0.19935(13) 0.38326(10) 0.0331(5) Uani 1 1 d . . .
H38A H 0.8824 0.1842 0.3533 0.050 Uiso 1 1 calc R . .
H38B H 0.8235 0.1599 0.4026 0.050 Uiso 1 1 calc R . .
H38C H 0.8990 0.2270 0.4118 0.050 Uiso 1 1 calc R . .
C47 C 0.4725(3) -0.02027(14) 0.10666(12) 0.0452(7) Uani 1 1 d . . .
H47A H 0.3973 -0.0280 0.1127 0.068 Uiso 1 1 calc R . .
H47B H 0.5182 -0.0613 0.1167 0.068 Uiso 1 1 calc R . .
H47C H 0.4657 -0.0090 0.0659 0.068 Uiso 1 1 calc R . .
C48 C 0.8157(2) 0.07889(13) 0.24519(11) 0.0327(5) Uani 1 1 d . . .
H48A H 0.8182 0.0778 0.2866 0.049 Uiso 1 1 calc R . .
H48B H 0.8597 0.1175 0.2372 0.049 Uiso 1 1 calc R . .
H48C H 0.8478 0.0369 0.2344 0.049 Uiso 1 1 calc R . .
C7 C 0.4635(2) 0.34641(14) 0.05441(11) 0.0351(6) Uani 1 1 d . . .
H7 H 0.4436 0.3919 0.0601 0.042 Uiso 1 1 calc R . .
C3 C 0.82777(19) 0.22119(13) -0.03555(9) 0.0304(5) Uani 1 1 d . . .
C37 C 1.0358(2) 0.28693(15) 0.30827(11) 0.0389(6) Uani 1 1 d . . .
H37A H 1.0194 0.2903 0.3463 0.058 Uiso 1 1 calc R . .
H37B H 1.1174 0.2904 0.3128 0.058 Uiso 1 1 calc R . .
H37C H 1.0088 0.2433 0.2906 0.058 Uiso 1 1 calc R . .
C40 C 0.63183(18) 0.14301(11) 0.21450(9) 0.0224(4) Uani 1 1 d . . .
C46 C 0.4533(2) 0.21345(13) 0.19015(11) 0.0346(5) Uani 1 1 d . . .
H46A H 0.4571 0.2220 0.2311 0.052 Uiso 1 1 calc R . .
H46B H 0.3743 0.2077 0.1687 0.052 Uiso 1 1 calc R . .
H46C H 0.4861 0.2518 0.1741 0.052 Uiso 1 1 calc R . .
C33 C 1.0382(2) 0.39638(13) 0.25474(11) 0.0343(6) Uani 1 1 d . . .
H33 H 1.1182 0.3959 0.2677 0.041 Uiso 1 1 calc R . .
C8 C 0.3848(2) 0.29551(14) 0.05354(10) 0.0352(6) Uani 1 1 d . . .
C21 C 0.99466(19) 0.13795(12) 0.14461(10) 0.0265(5) Uani 1 1 d . . .
C11 C 0.6549(2) 0.38841(13) 0.04749(12) 0.0380(6) Uani 1 1 d . . .
H11A H 0.6733 0.3899 0.0098 0.057 Uiso 1 1 calc R . .
H11B H 0.7237 0.3796 0.0780 0.057 Uiso 1 1 calc R . .
H11C H 0.6226 0.4319 0.0548 0.057 Uiso 1 1 calc R . .
C9 C 0.41360(19) 0.22950(14) 0.04368(10) 0.0317(5) Uani 1 1 d . . .
H9 H 0.3594 0.1947 0.0419 0.038 Uiso 1 1 calc R . .
C18 C 1.14473(19) 0.23996(13) 0.19649(10) 0.0295(5) Uani 1 1 d . . .
H18 H 1.1965 0.2742 0.2141 0.035 Uiso 1 1 calc R . .
C32 C 0.9859(2) 0.44967(12) 0.22134(12) 0.0364(6) Uani 1 1 d . . .
C12 C 0.2712(2) 0.31125(18) 0.06434(14) 0.0507(8) Uani 1 1 d . . .
H12A H 0.2223 0.2714 0.0551 0.076 Uiso 1 1 calc R . .
H12B H 0.2367 0.3493 0.0398 0.076 Uiso 1 1 calc R . .
H12C H 0.2809 0.3233 0.1052 0.076 Uiso 1 1 calc R . .
C24 C 0.9147(2) 0.08299(13) 0.11566(11) 0.0332(5) Uani 1 1 d . . .
H24A H 0.9396 0.0395 0.1342 0.050 Uiso 1 1 calc R . .
H24B H 0.9142 0.0806 0.0745 0.050 Uiso 1 1 calc R . .
H24C H 0.8385 0.0932 0.1194 0.050 Uiso 1 1 calc R . .
C19 C 1.1581(2) 0.17478(13) 0.21885(10) 0.0328(5) Uani 1 1 d . . .
C6 C 0.57066(19) 0.33283(12) 0.04722(10) 0.0287(5) Uani 1 1 d . . .
C20 C 1.0835(2) 0.12432(13) 0.19271(10) 0.0309(5) Uani 1 1 d . . .
H20 H 1.0932 0.0797 0.2079 0.037 Uiso 1 1 calc R . .
C13 C 0.5491(2) 0.14114(13) 0.02458(12) 0.0365(6) Uani 1 1 d . . .
H13A H 0.4838 0.1118 0.0228 0.055 Uiso 1 1 calc R . .
H13B H 0.6128 0.1258 0.0557 0.055 Uiso 1 1 calc R . .
H13C H 0.5699 0.1392 -0.0125 0.055 Uiso 1 1 calc R . .
C39 C 0.6800(2) 0.26411(13) 0.40117(10) 0.0314(5) Uani 1 1 d . . .
H39A H 0.7317 0.2912 0.4307 0.047 Uiso 1 1 calc R . .
H39B H 0.6567 0.2239 0.4193 0.047 Uiso 1 1 calc R . .
H39C H 0.6133 0.2912 0.3831 0.047 Uiso 1 1 calc R . .
C23 C 1.2526(3) 0.15871(16) 0.27176(13) 0.0508(8) Uani 1 1 d . . .
H23A H 1.2206 0.1479 0.3044 0.076 Uiso 1 1 calc R . .
H23B H 1.3026 0.1980 0.2816 0.076 Uiso 1 1 calc R . .
H23C H 1.2958 0.1199 0.2635 0.076 Uiso 1 1 calc R . .
C36 C 1.0557(3) 0.50766(16) 0.20797(18) 0.0597(9) Uani 1 1 d . . .
H36A H 1.0101 0.5490 0.2018 0.089 Uiso 1 1 calc R . .
H36B H 1.0803 0.4973 0.1729 0.089 Uiso 1 1 calc R . .
H36C H 1.1219 0.5143 0.2405 0.089 Uiso 1 1 calc R . .
C15 C 0.8645(2) 0.26020(19) -0.08293(12) 0.0508(8) Uani 1 1 d . . .
H15A H 0.8854 0.3065 -0.0696 0.076 Uiso 1 1 calc R . .
H15B H 0.8022 0.2616 -0.1180 0.076 Uiso 1 1 calc R . .
H15C H 0.9296 0.2376 -0.0916 0.076 Uiso 1 1 calc R . .
Cl3 Cl 0.26233(6) 0.04612(4) -0.03771(3) 0.05110(18) Uani 1 1 d . A 1
Cl4 Cl 0.14342(7) 0.03806(5) 0.05340(4) 0.0657(2) Uani 1 1 d . A 1
Cl1 Cl 0.4914(2) 0.54378(12) 0.10109(10) 0.0476(4) Uani 0.70 1 d PD B 1
Cl2 Cl 0.2578(3) 0.52414(15) 0.10289(14) 0.0820(8) Uani 0.70 1 d PD B 1
C50 C 0.1409(2) 0.06966(16) -0.01585(13) 0.0479(7) Uani 1 1 d . . .
H50A H 0.0732 0.0522 -0.0442 0.057 Uiso 1 1 calc R A 1
H50B H 0.1355 0.1196 -0.0154 0.057 Uiso 1 1 calc R A 1
C49 C 0.3981(6) 0.5229(6) 0.1428(4) 0.089(4) Uani 0.70 1 d PD B 1
H49A H 0.4167 0.4772 0.1594 0.107 Uiso 0.70 1 calc PR B 1
H49B H 0.4079 0.5553 0.1753 0.107 Uiso 0.70 1 calc PR B 1
Cl2A Cl 0.2578(9) 0.4967(5) 0.1080(6) 0.075(3) Uani 0.20 1 d PD C 2
Cl7A Cl 0.1909(5) 0.4545(5) -0.0572(3) 0.0831(15) Uani 0.45 1 d PD D 3
Cl8A Cl 0.01102(18) 0.41138(11) -0.00869(8) 0.0624(5) Uani 0.45 1 d PD D 3
C52A C 0.0554(7) 0.4362(4) -0.0667(3) 0.069(2) Uani 0.45 1 d PD D 3
H52A H 0.0361 0.4000 -0.0962 0.082 Uiso 0.45 1 calc PR D 3
H52B H 0.0113 0.4768 -0.0831 0.082 Uiso 0.45 1 calc PR D 3
Cl7 Cl 0.2264(12) 0.4492(9) -0.0467(7) 0.084(3) Uani 0.20 1 d PDU E 4
Cl8 Cl 0.0217(6) 0.4660(5) -0.0104(3) 0.119(2) Uani 0.20 1 d PDU . 4
C52 C 0.1190(10) 0.5044(6) -0.0399(5) 0.033(3) Uani 0.20 1 d PDU E 4
H52C H 0.1526 0.5431 -0.0153 0.040 Uiso 0.20 1 calc PR E 4
H52D H 0.0807 0.5223 -0.0787 0.040 Uiso 0.20 1 calc PR E 4
Cl1A Cl 0.4704(8) 0.5578(5) 0.1165(4) 0.089(3) Uani 0.20 1 d PDU C 2
C49A C 0.3913(15) 0.5101(12) 0.1507(10) 0.037(5) Uani 0.20 1 d PDU C 2
H49C H 0.3863 0.5333 0.1868 0.045 Uiso 0.20 1 calc PR C 2
H49D H 0.4290 0.4660 0.1615 0.045 Uiso 0.20 1 calc PR C 2

loop_
_atom_site_aniso_label
_atom_site_aniso_U_11
_atom_site_aniso_U_22
_atom_site_aniso_U_33
_atom_site_aniso_U_23
_atom_site_aniso_U_13
_atom_site_aniso_U_12
Cu1 0.01994(13) 0.02788(14) 0.01589(12) -0.00206(10) 0.00573(9) -0.00111(10)
P1 0.0338(3) 0.0375(4) 0.0304(3) -0.0012(3) 0.0063(3) -0.0113(3)
F3 0.0550(10) 0.0403(9) 0.0583(10) -0.0033(8) 0.0275(8) -0.0151(7)
F1 0.0648(11) 0.0750(13) 0.0309(8) -0.0128(8) 0.0114(8) -0.0205(9)
N1 0.0193(9) 0.0315(10) 0.0179(8) -0.0028(7) 0.0047(7) 0.0000(7)
O4 0.0496(11) 0.0493(11) 0.0261(9) -0.0035(8) 0.0153(8) -0.0235(9)
O1 0.0343(9) 0.0616(12) 0.0194(8) 0.0002(8) 0.0020(7) 0.0104(8)
O2 0.0256(9) 0.0545(11) 0.0287(9) -0.0056(8) 0.0120(7) 0.0021(8)
O3 0.0449(10) 0.0366(10) 0.0273(8) -0.0120(7) 0.0156(7) -0.0123(8)
N2 0.0199(9) 0.0305(10) 0.0174(8) -0.0021(7) 0.0055(7) 0.0004(7)
N4 0.0229(9) 0.0248(9) 0.0171(8) -0.0022(7) 0.0056(7) -0.0039(7)
N3 0.0208(9) 0.0241(9) 0.0169(8) -0.0019(7) 0.0057(7) -0.0018(7)
F5 0.0383(10) 0.0722(14) 0.126(2) -0.0029(13) 0.0221(11) 0.0054(9)
F4 0.0672(12) 0.0432(10) 0.0579(11) -0.0037(8) 0.0183(9) 0.0043(8)
F6 0.0698(12) 0.0698(13) 0.0601(12) 0.0025(10) 0.0135(10) -0.0426(10)
F2 0.1030(16) 0.0698(13) 0.0326(9) 0.0064(9) -0.0113(10) -0.0269(12)
C2 0.0264(11) 0.0366(13) 0.0185(10) -0.0034(9) 0.0050(9) -0.0023(9)
C35 0.0281(12) 0.0349(13) 0.0367(13) 0.0052(10) 0.0114(10) 0.0045(10)
C29 0.0235(11) 0.0240(11) 0.0219(10) -0.0053(8) 0.0087(8) -0.0057(8)
C5 0.0196(10) 0.0364(12) 0.0181(10) -0.0019(9) 0.0032(8) 0.0021(9)
C25 0.0168(10) 0.0246(11) 0.0198(10) 0.0005(8) 0.0038(8) 0.0015(8)
C1 0.0204(10) 0.0232(10) 0.0200(10) -0.0028(8) 0.0045(8) -0.0028(8)
C17 0.0209(10) 0.0310(12) 0.0248(10) -0.0044(9) 0.0086(8) 0.0014(9)
C45 0.0281(11) 0.0270(12) 0.0221(10) 0.0019(9) 0.0052(9) -0.0006(9)
C42 0.0268(12) 0.0337(13) 0.0253(11) -0.0015(9) -0.0001(9) -0.0055(9)
C10 0.0237(11) 0.0383(13) 0.0193(10) -0.0023(9) 0.0037(8) -0.0011(9)
C16 0.0177(10) 0.0343(12) 0.0180(10) -0.0025(9) 0.0048(8) 0.0015(8)
C41 0.0269(11) 0.0285(12) 0.0210(10) -0.0002(9) 0.0062(8) -0.0017(9)
C26 0.0216(10) 0.0318(12) 0.0196(10) -0.0042(9) 0.0062(8) -0.0023(9)
C4 0.0245(11) 0.0346(12) 0.0225(10) -0.0027(9) 0.0094(9) -0.0004(9)
C31 0.0393(14) 0.0255(12) 0.0410(14) -0.0001(10) 0.0229(11) 0.0016(10)
C30 0.0283(11) 0.0269(12) 0.0270(11) -0.0044(9) 0.0139(9) -0.0010(9)
C43 0.0396(13) 0.0268(12) 0.0242(11) -0.0002(9) 0.0015(10) -0.0060(10)
C44 0.0385(13) 0.0247(12) 0.0251(11) -0.0003(9) 0.0034(10) 0.0012(10)
C22 0.0284(12) 0.0324(13) 0.0314(12) -0.0055(10) 0.0079(10) 0.0000(9)
C28 0.0287(11) 0.0307(12) 0.0187(10) -0.0001(9) 0.0067(8) -0.0047(9)
C14 0.0351(14) 0.0557(18) 0.0408(15) -0.0236(13) 0.0069(11) 0.0022(12)
C34 0.0235(11) 0.0364(13) 0.0239(11) -0.0070(9) 0.0080(9) -0.0047(9)
C27 0.0257(11) 0.0317(12) 0.0163(9) -0.0024(8) 0.0063(8) -0.0026(9)
C38 0.0323(13) 0.0383(14) 0.0278(12) 0.0011(10) 0.0058(10) 0.0034(10)
C47 0.0555(18) 0.0316(14) 0.0381(14) -0.0059(11) -0.0075(12) -0.0059(12)
C48 0.0299(12) 0.0329(13) 0.0326(12) -0.0004(10) 0.0029(10) 0.0046(10)
C7 0.0324(13) 0.0406(14) 0.0321(12) -0.0038(11) 0.0076(10) 0.0114(11)
C3 0.0251(11) 0.0478(15) 0.0192(10) -0.0046(10) 0.0075(9) 0.0000(10)
C37 0.0212(12) 0.0590(17) 0.0353(13) 0.0057(12) 0.0052(10) 0.0014(11)
C40 0.0259(11) 0.0246(11) 0.0165(9) -0.0020(8) 0.0050(8) -0.0056(8)
C46 0.0273(12) 0.0403(14) 0.0344(13) -0.0066(11) 0.0044(10) 0.0042(10)
C33 0.0254(12) 0.0405(14) 0.0403(14) -0.0136(11) 0.0143(10) -0.0091(10)
C8 0.0238(12) 0.0546(17) 0.0269(12) 0.0006(11) 0.0057(9) 0.0079(11)
C21 0.0255(11) 0.0302(12) 0.0245(11) -0.0034(9) 0.0076(9) 0.0001(9)
C11 0.0406(14) 0.0345(14) 0.0400(14) -0.0033(11) 0.0125(11) -0.0008(11)
C9 0.0205(11) 0.0499(15) 0.0244(11) -0.0020(10) 0.0050(9) -0.0042(10)
C18 0.0216(11) 0.0370(13) 0.0284(11) -0.0092(10) 0.0031(9) -0.0016(9)
C32 0.0392(14) 0.0268(13) 0.0522(16) -0.0118(11) 0.0285(12) -0.0100(10)
C12 0.0285(14) 0.074(2) 0.0532(17) 0.0022(15) 0.0163(12) 0.0131(13)
C24 0.0361(13) 0.0305(13) 0.0310(12) -0.0007(10) 0.0045(10) -0.0053(10)
C19 0.0276(12) 0.0400(14) 0.0278(12) -0.0028(10) 0.0016(9) 0.0060(10)
C6 0.0270(11) 0.0357(13) 0.0228(11) -0.0026(9) 0.0048(9) 0.0022(9)
C20 0.0313(12) 0.0324(13) 0.0284(12) 0.0004(10) 0.0062(10) 0.0053(10)
C13 0.0330(13) 0.0372(14) 0.0415(14) -0.0074(11) 0.0136(11) -0.0075(10)
C39 0.0343(13) 0.0420(14) 0.0211(10) -0.0020(10) 0.0128(9) -0.0024(10)
C23 0.0439(16) 0.0526(18) 0.0432(16) -0.0013(13) -0.0127(13) 0.0091(13)
C36 0.0554(19) 0.0383(17) 0.101(3) -0.0036(17) 0.0482(19) -0.0141(14)
C15 0.0365(15) 0.091(2) 0.0268(13) 0.0122(14) 0.0120(11) -0.0012(15)
Cl3 0.0411(4) 0.0656(5) 0.0484(4) -0.0010(3) 0.0148(3) -0.0113(3)
Cl4 0.0562(5) 0.0901(7) 0.0574(5) 0.0106(4) 0.0264(4) 0.0109(4)
Cl1 0.0448(7) 0.0438(8) 0.0499(9) 0.0050(6) 0.0039(6) 0.0012(5)
Cl2 0.0543(10) 0.125(3) 0.0720(13) -0.0017(16) 0.0247(9) -0.0038(16)
C50 0.0422(16) 0.0471(17) 0.0526(17) 0.0048(14) 0.0088(13) 0.0053(13)
C49 0.076(5) 0.162(11) 0.029(3) 0.005(4) 0.011(3) 0.032(5)
Cl2A 0.036(3) 0.084(6) 0.106(5) 0.034(5) 0.022(3) 0.011(4)
Cl7A 0.112(3) 0.084(3) 0.053(2) -0.0015(16) 0.020(2) -0.027(3)
Cl8A 0.0738(13) 0.0579(12) 0.0507(10) 0.0020(9) 0.0069(9) 0.0080(10)
C52A 0.096(6) 0.052(5) 0.055(4) -0.020(4) 0.015(4) 0.016(4)
Cl7 0.128(8) 0.060(4) 0.071(7) -0.014(5) 0.043(6) -0.030(5)
Cl8 0.110(5) 0.127(6) 0.108(5) 0.009(4) 0.004(4) 0.029(4)
C52 0.045(6) 0.030(5) 0.028(5) -0.007(4) 0.015(5) -0.021(5)
Cl1A 0.079(5) 0.085(6) 0.074(5) 0.038(4) -0.037(4) -0.050(4)
C49A 0.059(9) 0.021(6) 0.030(8) 0.017(6) 0.007(6) -0.001(6)

loop_
_atom_type_symbol
_atom_type_description
_atom_type_scat_dispersion_real
_atom_type_scat_dispersion_imag
_atom_type_scat_source
C C 0.0033 0.0016 'International Tables Vol C Tables 4.2.6.8 and 6.1.1.4'
H H 0.0000 0.0000 'International Tables Vol C Tables 4.2.6.8 and 6.1.1.4'
N N 0.0061 0.0033 'International Tables Vol C Tables 4.2.6.8 and 6.1.1.4'
O O 0.0106 0.0060 'International Tables Vol C Tables 4.2.6.8 and 6.1.1.4'
Cu Cu 0.3201 1.2651 'International Tables Vol C Tables 4.2.6.8 and 6.1.1.4'
P P 0.1023 0.0942 'International Tables Vol C Tables 4.2.6.8 and 6.1.1.4'
F F 0.0171 0.0103 'International Tables Vol C Tables 4.2.6.8 and 6.1.1.4'
Cl Cl 0.1484 0.1585 'International Tables Vol C Tables 4.2.6.8 and 6.1.1.4'

loop_
_geom_angle_atom_site_label_1
_geom_angle_atom_site_label_2
_geom_angle_atom_site_label_3
_geom_angle
_geom_angle_site_symmetry_1
C25 Cu1 C1 178.39(9) .
F5 P1 F6 90.03(12) .
F5 P1 F2 91.27(14) .
F6 P1 F2 89.70(11) .
F5 P1 F1 90.49(12) .
F6 P1 F1 90.25(10) .
F2 P1 F1 178.24(13) .
F5 P1 F3 89.00(11) .
F6 P1 F3 178.96(12) .
F2 P1 F3 89.95(10) .
F1 P1 F3 90.12(10) .
F5 P1 F4 179.32(12) .
F6 P1 F4 90.59(11) .
F2 P1 F4 89.01(12) .
F1 P1 F4 89.24(10) .
F3 P1 F4 90.38(10) .
C1 N1 C2 125.60(18) .
C1 N1 C5 118.00(17) .
C2 N1 C5 116.36(17) .
C1 N2 C4 125.82(18) .
C1 N2 C16 117.57(17) .
C4 N2 C16 116.61(17) .
C25 N4 C28 125.56(18) .
C25 N4 C40 117.61(17) .
C28 N4 C40 116.82(17) .
C25 N3 C26 125.23(18) .
C25 N3 C29 118.78(17) .
C26 N3 C29 115.91(17) .
O1 C2 N1 120.0(2) .
O1 C2 C3 123.6(2) .
N1 C2 C3 116.30(19) .
C30 C35 H35A 109.5 .
C30 C35 H35B 109.5 .
H35A C35 H35B 109.5 .
C30 C35 H35C 109.5 .
H35A C35 H35C 109.5 .
H35B C35 H35C 109.5 .
C30 C29 C34 122.8(2) .
C30 C29 N3 119.18(19) .
C34 C29 N3 117.8(2) .
C6 C5 C10 123.2(2) .
C6 C5 N1 119.0(2) .
C10 C5 N1 117.7(2) .
N3 C25 N4 117.41(18) .
N3 C25 Cu1 121.29(15) .
N4 C25 Cu1 121.29(15) .
N2 C1 N1 117.59(18) .
N2 C1 Cu1 120.07(15) .
N1 C1 Cu1 122.31(15) .
C16 C17 C18 117.0(2) .
C16 C17 C22 121.5(2) .
C18 C17 C22 121.5(2) .
C40 C45 C44 117.8(2) .
C40 C45 C48 121.5(2) .
C44 C45 C48 120.7(2) .
C43 C42 C41 122.2(2) .
C43 C42 H42 118.9 .
C41 C42 H42 118.9 .
C9 C10 C5 117.0(2) .
C9 C10 C13 121.5(2) .
C5 C10 C13 121.5(2) .
C21 C16 C17 123.7(2) .
C21 C16 N2 118.04(19) .
C17 C16 N2 118.2(2) .
C42 C41 C40 116.8(2) .
C42 C41 C46 121.9(2) .
C40 C41 C46 121.3(2) .
O3 C26 N3 120.1(2) .
O3 C26 C27 123.82(19) .
N3 C26 C27 115.88(18) .
O2 C4 N2 120.0(2) .
O2 C4 C3 123.1(2) .
N2 C4 C3 116.77(18) .
C32 C31 C30 121.8(2) .
C32 C31 H31 119.1 .
C30 C31 H31 119.1 .
C29 C30 C31 117.0(2) .
C29 C30 C35 121.4(2) .
C31 C30 C35 121.5(2) .
C42 C43 C44 119.0(2) .
C42 C43 C47 120.8(2) .
C44 C43 C47 120.3(2) .
C43 C44 C45 121.1(2) .
C43 C44 H44 119.5 .
C45 C44 H44 119.5 .
C17 C22 H22A 109.5 .
C17 C22 H22B 109.5 .
H22A C22 H22B 109.5 .
C17 C22 H22C 109.5 .
H22A C22 H22C 109.5 .
H22B C22 H22C 109.5 .
O4 C28 N4 119.9(2) .
O4 C28 C27 123.9(2) .
N4 C28 C27 115.97(18) .
C3 C14 H14A 109.5 .
C3 C14 H14B 109.5 .
H14A C14 H14B 109.5 .
C3 C14 H14C 109.5 .
H14A C14 H14C 109.5 .
H14B C14 H14C 109.5 .
C33 C34 C29 117.6(2) .
C33 C34 C37 120.9(2) .
C29 C34 C37 121.6(2) .
C26 C27 C28 113.02(17) .
C26 C27 C39 110.90(19) .
C28 C27 C39 110.90(18) .
C26 C27 C38 106.17(18) .
C28 C27 C38 105.75(19) .
C39 C27 C38 109.82(18) .
C27 C38 H38A 109.5 .
C27 C38 H38B 109.5 .
H38A C38 H38B 109.5 .
C27 C38 H38C 109.5 .
H38A C38 H38C 109.5 .
H38B C38 H38C 109.5 .
C43 C47 H47A 109.5 .
C43 C47 H47B 109.5 .
H47A C47 H47B 109.5 .
C43 C47 H47C 109.5 .
H47A C47 H47C 109.5 .
H47B C47 H47C 109.5 .
C45 C48 H48A 109.5 .
C45 C48 H48B 109.5 .
H48A C48 H48B 109.5 .
C45 C48 H48C 109.5 .
H48A C48 H48C 109.5 .
H48B C48 H48C 109.5 .
C8 C7 C6 122.0(2) .
C8 C7 H7 119.0 .
C6 C7 H7 119.0 .
C4 C3 C2 114.10(18) .
C4 C3 C15 110.7(2) .
C2 C3 C15 110.0(2) .
C4 C3 C14 105.7(2) .
C2 C3 C14 105.65(19) .
C15 C3 C14 110.4(2) .
C34 C37 H37A 109.5 .
C34 C37 H37B 109.5 .
H37A C37 H37B 109.5 .
C34 C37 H37C 109.5 .
H37A C37 H37C 109.5 .
H37B C37 H37C 109.5 .
C45 C40 C41 123.2(2) .
C45 C40 N4 118.39(19) .
C41 C40 N4 118.33(19) .
C41 C46 H46A 109.5 .
C41 C46 H46B 109.5 .
H46A C46 H46B 109.5 .
C41 C46 H46C 109.5 .
H46A C46 H46C 109.5 .
H46B C46 H46C 109.5 .
C32 C33 C34 121.8(2) .
C32 C33 H33 119.1 .
C34 C33 H33 119.1 .
C9 C8 C7 118.6(2) .
C9 C8 C12 120.5(3) .
C7 C8 C12 120.9(3) .
C16 C21 C20 117.2(2) .
C16 C21 C24 121.5(2) .
C20 C21 C24 121.3(2) .
C6 C11 H11A 109.5 .
C6 C11 H11B 109.5 .
H11A C11 H11B 109.5 .
C6 C11 H11C 109.5 .
H11A C11 H11C 109.5 .
H11B C11 H11C 109.5 .
C8 C9 C10 122.0(2) .
C8 C9 H9 119.0 .
C10 C9 H9 119.0 .
C19 C18 C17 121.3(2) .
C19 C18 H18 119.3 .
C17 C18 H18 119.3 .
C33 C32 C31 119.0(2) .
C33 C32 C36 119.8(3) .
C31 C32 C36 121.2(3) .
C8 C12 H12A 109.5 .
C8 C12 H12B 109.5 .
H12A C12 H12B 109.5 .
C8 C12 H12C 109.5 .
H12A C12 H12C 109.5 .
H12B C12 H12C 109.5 .
C21 C24 H24A 109.5 .
C21 C24 H24B 109.5 .
H24A C24 H24B 109.5 .
C21 C24 H24C 109.5 .
H24A C24 H24C 109.5 .
H24B C24 H24C 109.5 .
C18 C19 C20 119.5(2) .
C18 C19 C23 120.4(2) .
C20 C19 C23 120.1(2) .
C7 C6 C5 117.1(2) .
C7 C6 C11 121.7(2) .
C5 C6 C11 121.3(2) .
C19 C20 C21 121.3(2) .
C19 C20 H20 119.4 .
C21 C20 H20 119.4 .
C10 C13 H13A 109.5 .
C10 C13 H13B 109.5 .
H13A C13 H13B 109.5 .
C10 C13 H13C 109.5 .
H13A C13 H13C 109.5 .
H13B C13 H13C 109.5 .
C27 C39 H39A 109.5 .
C27 C39 H39B 109.5 .
H39A C39 H39B 109.5 .
C27 C39 H39C 109.5 .
H39A C39 H39C 109.5 .
H39B C39 H39C 109.5 .
C19 C23 H23A 109.5 .
C19 C23 H23B 109.5 .
H23A C23 H23B 109.5 .
C19 C23 H23C 109.5 .
H23A C23 H23C 109.5 .
H23B C23 H23C 109.5 .
C32 C36 H36A 109.5 .
C32 C36 H36B 109.5 .
H36A C36 H36B 109.5 .
C32 C36 H36C 109.5 .
H36A C36 H36C 109.5 .
H36B C36 H36C 109.5 .
C3 C15 H15A 109.5 .
C3 C15 H15B 109.5 .
H15A C15 H15B 109.5 .
C3 C15 H15C 109.5 .
H15A C15 H15C 109.5 .
H15B C15 H15C 109.5 .
Cl3 C50 Cl4 111.61(16) .
Cl3 C50 H50A 109.3 .
Cl4 C50 H50A 109.3 .
Cl3 C50 H50B 109.3 .
Cl4 C50 H50B 109.3 .
H50A C50 H50B 108.0 .
Cl2 C49 Cl1 112.5(4) .
Cl2 C49 H49A 109.1 .
Cl1 C49 H49A 109.1 .
Cl2 C49 H49B 109.1 .
Cl1 C49 H49B 109.1 .
H49A C49 H49B 107.8 .
Cl7A C52A Cl8A 118.1(6) .
Cl7A C52A H52A 107.8 .
Cl8A C52A H52A 107.8 .
Cl7A C52A H52B 107.8 .
Cl8A C52A H52B 107.8 .
H52A C52A H52B 107.1 .
Cl8 Cl8 C52 94.5(9) 3_565
Cl8 C52 Cl7 112.4(10) .
Cl8 C52 H52C 109.1 .
Cl7 C52 H52C 109.1 .
Cl8 C52 H52D 109.1 .
Cl7 C52 H52D 109.1 .
H52C C52 H52D 107.9 .
Cl1A C49A Cl2A 112.0(12) .
Cl1A C49A H49C 109.2 .
Cl2A C49A H49C 109.2 .
Cl1A C49A H49D 109.2 .
Cl2A C49A H49D 109.2 .
H49C C49A H49D 107.9 .

loop_
_geom_bond_atom_site_label_1
_geom_bond_atom_site_label_2
_geom_bond_distance
_geom_bond_site_symmetry_2
Cu1 C25 1.926(2) .
Cu1 C1 1.927(2) .
P1 F5 1.588(2) .
P1 F6 1.5903(17) .
P1 F2 1.5927(18) .
P1 F1 1.5966(17) .
P1 F3 1.5968(16) .
P1 F4 1.6068(19) .
N1 C1 1.352(3) .
N1 C2 1.425(3) .
N1 C5 1.455(3) .
O4 C28 1.197(3) .
O1 C2 1.198(3) .
O2 C4 1.204(3) .
O3 C26 1.198(3) .
N2 C1 1.350(3) .
N2 C4 1.423(3) .
N2 C16 1.464(3) .
N4 C25 1.354(3) .
N4 C28 1.430(3) .
N4 C40 1.463(3) .
N3 C25 1.352(3) .
N3 C26 1.430(3) .
N3 C29 1.455(3) .
C2 C3 1.515(3) .
C35 C30 1.504(3) .
C35 H35A 0.9800 .
C35 H35B 0.9800 .
C35 H35C 0.9800 .
C29 C30 1.395(3) .
C29 C34 1.398(3) .
C5 C6 1.393(3) .
C5 C10 1.395(3) .
C17 C16 1.392(3) .
C17 C18 1.396(3) .
C17 C22 1.506(3) .
C45 C40 1.389(3) .
C45 C44 1.397(3) .
C45 C48 1.506(3) .
C42 C43 1.389(3) .
C42 C41 1.394(3) .
C42 H42 0.9500 .
C10 C9 1.393(3) .
C10 C13 1.503(4) .
C16 C21 1.390(3) .
C41 C40 1.399(3) .
C41 C46 1.506(3) .
C26 C27 1.509(3) .
C4 C3 1.508(3) .
C31 C32 1.393(4) .
C31 C30 1.396(3) .
C31 H31 0.9500 .
C43 C44 1.394(3) .
C43 C47 1.514(3) .
C44 H44 0.9500 .
C22 H22A 0.9800 .
C22 H22B 0.9800 .
C22 H22C 0.9800 .
C28 C27 1.510(3) .
C14 C3 1.564(4) .
C14 H14A 0.9800 .
C14 H14B 0.9800 .
C14 H14C 0.9800 .
C34 C33 1.389(3) .
C34 C37 1.502(4) .
C27 C39 1.531(3) .
C27 C38 1.558(3) .
C38 H38A 0.9800 .
C38 H38B 0.9800 .
C38 H38C 0.9800 .
C47 H47A 0.9800 .
C47 H47B 0.9800 .
C47 H47C 0.9800 .
C48 H48A 0.9800 .
C48 H48B 0.9800 .
C48 H48C 0.9800 .
C7 C8 1.390(4) .
C7 C6 1.391(3) .
C7 H7 0.9500 .
C3 C15 1.526(3) .
C37 H37A 0.9800 .
C37 H37B 0.9800 .
C37 H37C 0.9800 .
C46 H46A 0.9800 .
C46 H46B 0.9800 .
C46 H46C 0.9800 .
C33 C32 1.377(4) .
C33 H33 0.9500 .
C8 C9 1.387(4) .
C8 C12 1.509(3) .
C21 C20 1.394(3) .
C21 C24 1.508(3) .
C11 C6 1.505(3) .
C11 H11A 0.9800 .
C11 H11B 0.9800 .
C11 H11C 0.9800 .
C9 H9 0.9500 .
C18 C19 1.388(4) .
C18 H18 0.9500 .
C32 C36 1.511(4) .
C12 H12A 0.9800 .
C12 H12B 0.9800 .
C12 H12C 0.9800 .
C24 H24A 0.9800 .
C24 H24B 0.9800 .
C24 H24C 0.9800 .
C19 C20 1.389(3) .
C19 C23 1.516(3) .
C20 H20 0.9500 .
C13 H13A 0.9800 .
C13 H13B 0.9800 .
C13 H13C 0.9800 .
C39 H39A 0.9800 .
C39 H39B 0.9800 .
C39 H39C 0.9800 .
C23 H23A 0.9800 .
C23 H23B 0.9800 .
C23 H23C 0.9800 .
C36 H36A 0.9800 .
C36 H36B 0.9800 .
C36 H36C 0.9800 .
C15 H15A 0.9800 .
C15 H15B 0.9800 .
C15 H15C 0.9800 .
Cl3 C50 1.757(3) .
Cl4 C50 1.758(3) .
Cl1 C49 1.742(7) .
Cl2 C49 1.742(7) .
C50 H50A 0.9900 .
C50 H50B 0.9900 .
C49 H49A 0.9900 .
C49 H49B 0.9900 .
Cl2A C49A 1.715(14) .
Cl7A C52A 1.657(9) .
Cl8A C52A 1.681(8) .
C52A H52A 0.9900 .
C52A H52B 0.9900 .
Cl7 C52 1.747(14) .
Cl8 Cl8 1.571(17) 3_565
Cl8 C52 1.705(11) .
C52 H52C 0.9900 .
C52 H52D 0.9900 .
Cl1A C49A 1.701(14) .
C49A H49C 0.9900 .
C49A H49D 0.9900 .

loop_
_geom_torsion_atom_site_label_1
_geom_torsion_atom_site_label_2
_geom_torsion_atom_site_label_3
_geom_torsion_atom_site_label_4
_geom_torsion
_geom_torsion_site_symmetry_1
C1 N1 C2 O1 -168.9(2) .
C5 N1 C2 O1 8.6(3) .
C1 N1 C2 C3 14.3(3) .
C5 N1 C2 C3 -168.2(2) .
C25 N3 C29 C30 79.8(3) .
C26 N3 C29 C30 -97.1(2) .
C25 N3 C29 C34 -105.9(2) .
C26 N3 C29 C34 77.2(2) .
C1 N1 C5 C6 90.9(3) .
C2 N1 C5 C6 -86.8(2) .
C1 N1 C5 C10 -91.9(2) .
C2 N1 C5 C10 90.4(2) .
C26 N3 C25 N4 -1.4(3) .
C29 N3 C25 N4 -177.96(18) .
C26 N3 C25 Cu1 177.91(16) .
C29 N3 C25 Cu1 1.3(3) .
C28 N4 C25 N3 -0.8(3) .
C40 N4 C25 N3 179.07(18) .
C28 N4 C25 Cu1 179.93(16) .
C40 N4 C25 Cu1 -0.2(3) .
C1 Cu1 C25 N3 19(3) .
C1 Cu1 C25 N4 -162(3) .
C4 N2 C1 N1 -0.1(3) .
C16 N2 C1 N1 179.30(19) .
C4 N2 C1 Cu1 -178.13(17) .
C16 N2 C1 Cu1 1.3(3) .
C2 N1 C1 N2 -2.5(3) .
C5 N1 C1 N2 -179.92(19) .
C2 N1 C1 Cu1 175.49(17) .
C5 N1 C1 Cu1 -2.0(3) .
C25 Cu1 C1 N2 51(3) .
C25 Cu1 C1 N1 -127(3) .
C6 C5 C10 C9 -3.0(3) .
N1 C5 C10 C9 179.98(19) .
C6 C5 C10 C13 176.4(2) .
N1 C5 C10 C13 -0.7(3) .
C18 C17 C16 C21 -0.5(3) .
C22 C17 C16 C21 179.9(2) .
C18 C17 C16 N2 -177.28(18) .
C22 C17 C16 N2 3.1(3) .
C1 N2 C16 C21 87.0(2) .
C4 N2 C16 C21 -93.5(2) .
C1 N2 C16 C17 -96.1(2) .
C4 N2 C16 C17 83.4(2) .
C43 C42 C41 C40 -1.3(3) .
C43 C42 C41 C46 178.8(2) .
C25 N3 C26 O3 -167.6(2) .
C29 N3 C26 O3 9.0(3) .
C25 N3 C26 C27 17.4(3) .
C29 N3 C26 C27 -165.89(18) .
C1 N2 C4 O2 173.7(2) .
C16 N2 C4 O2 -5.8(3) .
C1 N2 C4 C3 -9.5(3) .
C16 N2 C4 C3 171.0(2) .
C34 C29 C30 C31 0.3(3) .
N3 C29 C30 C31 174.32(19) .
C34 C29 C30 C35 -176.8(2) .
N3 C29 C30 C35 -2.9(3) .
C32 C31 C30 C29 -1.6(3) .
C32 C31 C30 C35 175.6(2) .
C41 C42 C43 C44 0.3(4) .
C41 C42 C43 C47 -179.6(2) .
C42 C43 C44 C45 1.4(4) .
C47 C43 C44 C45 -178.7(2) .
C40 C45 C44 C43 -1.9(3) .
C48 C45 C44 C43 176.1(2) .
C25 N4 C28 O4 171.8(2) .
C40 N4 C28 O4 -8.0(3) .
C25 N4 C28 C27 -13.4(3) .
C40 N4 C28 C27 166.76(19) .
C30 C29 C34 C33 0.2(3) .
N3 C29 C34 C33 -173.87(19) .
C30 C29 C34 C37 178.5(2) .
N3 C29 C34 C37 4.5(3) .
O3 C26 C27 C28 156.0(2) .
N3 C26 C27 C28 -29.3(3) .
O3 C26 C27 C39 30.7(3) .
N3 C26 C27 C39 -154.57(19) .
O3 C26 C27 C38 -88.5(3) .
N3 C26 C27 C38 86.2(2) .
O4 C28 C27 C26 -158.0(2) .
N4 C28 C27 C26 27.5(3) .
O4 C28 C27 C39 -32.7(3) .
N4 C28 C27 C39 152.7(2) .
O4 C28 C27 C38 86.3(3) .
N4 C28 C27 C38 -88.3(2) .
O2 C4 C3 C2 -163.3(2) .
N2 C4 C3 C2 20.0(3) .
O2 C4 C3 C15 -38.5(3) .
N2 C4 C3 C15 144.8(2) .
O2 C4 C3 C14 81.0(3) .
N2 C4 C3 C14 -95.6(2) .
O1 C2 C3 C4 161.2(2) .
N1 C2 C3 C4 -22.1(3) .
O1 C2 C3 C15 36.1(3) .
N1 C2 C3 C15 -147.2(2) .
O1 C2 C3 C14 -83.1(3) .
N1 C2 C3 C14 93.6(2) .
C44 C45 C40 C41 0.9(3) .
C48 C45 C40 C41 -177.2(2) .
C44 C45 C40 N4 177.48(19) .
C48 C45 C40 N4 -0.6(3) .
C42 C41 C40 C45 0.7(3) .
C46 C41 C40 C45 -179.4(2) .
C42 C41 C40 N4 -175.90(19) .
C46 C41 C40 N4 4.0(3) .
C25 N4 C40 C45 84.7(2) .
C28 N4 C40 C45 -95.5(2) .
C25 N4 C40 C41 -98.6(2) .
C28 N4 C40 C41 81.3(2) .
C29 C34 C33 C32 0.5(3) .
C37 C34 C33 C32 -177.9(2) .
C6 C7 C8 C9 -1.7(4) .
C6 C7 C8 C12 177.0(2) .
C17 C16 C21 C20 0.9(3) .
N2 C16 C21 C20 177.66(19) .
C17 C16 C21 C24 -178.5(2) .
N2 C16 C21 C24 -1.7(3) .
C7 C8 C9 C10 1.8(4) .
C12 C8 C9 C10 -176.9(2) .
C5 C10 C9 C8 0.4(3) .
C13 C10 C9 C8 -178.9(2) .
C16 C17 C18 C19 -0.4(3) .
C22 C17 C18 C19 179.2(2) .
C34 C33 C32 C31 -1.7(4) .
C34 C33 C32 C36 177.4(2) .
C30 C31 C32 C33 2.2(4) .
C30 C31 C32 C36 -176.8(2) .
C17 C18 C19 C20 0.9(4) .
C17 C18 C19 C23 -178.5(2) .
C8 C7 C6 C5 -0.7(3) .
C8 C7 C6 C11 179.2(2) .
C10 C5 C6 C7 3.1(3) .
N1 C5 C6 C7 -179.9(2) .
C10 C5 C6 C11 -176.8(2) .
N1 C5 C6 C11 0.2(3) .
C18 C19 C20 C21 -0.5(4) .
C23 C19 C20 C21 178.9(2) .
C16 C21 C20 C19 -0.4(3) .
C24 C21 C20 C19 179.0(2) .
Cl8 Cl8 C52 Cl7 158.2(9) 3_565
